data_7048827
loop_
_publ_author_name
'Schwamm, Ryan J.'
'Edwards, Alison J.'
'Fitchett, Christopher M.'
'Coles, Martyn P.'

_publ_section_title
;
 A study of di(amino)stibines with terminal Sb(iii) hydrogen-ligands by
 X-ray- and neutron-diffraction.
;
_journal_issue 9
_journal_name_full 'Dalton transactions (Cambridge, England : 2003)'
_journal_page_first 2953
_journal_page_last 2958
_journal_paper_doi 10.1039/c8dt05113e
_journal_volume 48
_journal_year 2019
_chemical_formula_moiety '2(C28 H47 N2 O Sb Si2), C6 H14'
_chemical_formula_sum 'C62 H108 N4 O2 Sb2 Si4'
_chemical_formula_weight 1297.40
_space_group_IT_number 2
_space_group_name_Hall '-P 1'
_space_group_name_H-M_alt 'P -1'
_symmetry_cell_setting triclinic
_symmetry_Int_Tables_number 2
_symmetry_space_group_name_Hall '-P 1'
_symmetry_space_group_name_H-M 'P -1'
_atom_sites_solution_hydrogens mixed
_audit_conform_dict_location ftp://ftp.iucr.org/pub/cif_core.dic
_audit_conform_dict_name cif_core.dic
_audit_conform_dict_version 2.4.3
_audit_creation_date 2019-01-23T18:04:31-00:00
_audit_creation_method 'WinGX routine CIF_UPDATE'
_audit_update_record
;
2019-01-30 deposited with the CCDC.
2019-01-31 downloaded from the CCDC.
;
_cell_angle_alpha 73.916(2)
_cell_angle_beta 84.8280(16)
_cell_angle_gamma 85.4219(16)
_cell_formula_units_Z 2
_cell_length_a 12.3588(2)
_cell_length_b 16.8810(4)
_cell_length_c 17.0204(4)
_cell_measurement_reflns_used 16792
_cell_measurement_temperature 120.01(10)
_cell_measurement_theta_max 29.014
_cell_measurement_theta_min 3.474
_cell_measurement_wavelength 0.71073
_cell_volume 3392.47(13)
_computing_cell_refinement
;
        CrysAlisPro, Agilent Technologies,
        Version 1.171.37.35h (release 09-02-2015 CrysAlis171 .NET)
        (compiled Feb  9 2015,16:26:32)
;
_computing_data_collection
;
        CrysAlisPro, Agilent Technologies,
        Version 1.171.37.35h (release 09-02-2015 CrysAlis171 .NET)
        (compiled Feb  9 2015,16:26:32)
;
_computing_data_reduction
;
        CrysAlisPro, Agilent Technologies,
        Version 1.171.37.35h (release 09-02-2015 CrysAlis171 .NET)
        (compiled Feb  9 2015,16:26:32)
;
_computing_molecular_graphics 'Ortep for Windows (Farrugia, 2012)'
_computing_publication_material 'WinGX publication routines (Farrugia, 2012)'
_computing_structure_refinement 'SHELXL-2014/6 (Sheldrick, 2014)'
_diffrn_ambient_temperature 120.01(10)
_diffrn_detector 'CCD plate'
_diffrn_detector_area_resol_mean 8.0856
_diffrn_measured_fraction_theta_full 0.9977
_diffrn_measured_fraction_theta_max 0.8334
_diffrn_measurement_device 'four-circle diffractometer'
_diffrn_measurement_device_type 'SuperNova, Dual, Cu at zero, EosS2'
_diffrn_measurement_method '\w scans'
_diffrn_orient_matrix_UB_11 0.0214413
_diffrn_orient_matrix_UB_12 0.0239307
_diffrn_orient_matrix_UB_13 0.0226091
_diffrn_orient_matrix_UB_21 0.0116273
_diffrn_orient_matrix_UB_22 -0.0364128
_diffrn_orient_matrix_UB_23 0.0314976
_diffrn_orient_matrix_UB_31 0.0523153
_diffrn_orient_matrix_UB_32 -0.0044828
_diffrn_orient_matrix_UB_33 -0.0196784
_diffrn_radiation_monochromator mirror
_diffrn_radiation_probe x-ray
_diffrn_radiation_type 'Mo K\a'
_diffrn_radiation_wavelength 0.71073
_diffrn_reflns_av_R_equivalents 0.0263
_diffrn_reflns_av_unetI/netI 0.0442
_diffrn_reflns_Laue_measured_fraction_full 0.997
_diffrn_reflns_Laue_measured_fraction_max 0.833
_diffrn_reflns_limit_h_max 23
_diffrn_reflns_limit_h_min -23
_diffrn_reflns_limit_k_max 14
_diffrn_reflns_limit_k_min -14
_diffrn_reflns_limit_l_max 13
_diffrn_reflns_limit_l_min -12
_diffrn_reflns_number 17238
_diffrn_reflns_point_group_measured_fraction_full 0.997
_diffrn_reflns_point_group_measured_fraction_max 0.833
_diffrn_reflns_theta_full 26.3154
_diffrn_reflns_theta_max 29.5268
_diffrn_reflns_theta_min 3.454
_diffrn_source 'SuperNova (Mo) X-ray Source'
_exptl_absorpt_coefficient_mu 0.908
_exptl_absorpt_correction_T_max 0.952
_exptl_absorpt_correction_T_min 0.908
_exptl_absorpt_correction_type gaussian
_exptl_absorpt_process_details
;
        CrysAlisPro, Agilent Technologies,
        Version 1.171.37.35h (release 09-02-2015 CrysAlis171 .NET)
        (compiled Feb  9 2015,16:26:32)
Numerical absorption correction based on gaussian integration over
                        a multifaceted crystal model
        Empirical absorption correction using spherical harmonics,
 implemented in SCALE3 ABSPACK scaling algorithm.
;
_exptl_crystal_colour colourless
_exptl_crystal_density_diffrn 1.27
_exptl_crystal_density_method 'not measured'
_exptl_crystal_description block
_exptl_crystal_F_000 1364
_exptl_crystal_size_max 0.3093
_exptl_crystal_size_mid 0.2429
_exptl_crystal_size_min 0.1483
_refine_diff_density_max 1.278
_refine_diff_density_min -0.525
_refine_diff_density_rms 0.082
_refine_ls_extinction_method none
_refine_ls_goodness_of_fit_ref 1.05
_refine_ls_hydrogen_treatment mixed
_refine_ls_matrix_type full
_refine_ls_number_constraints 0
_refine_ls_number_parameters 709
_refine_ls_number_reflns 15797
_refine_ls_number_restraints 0
_refine_ls_restrained_S_all 1.05
_refine_ls_R_factor_all 0.0382
_refine_ls_R_factor_gt 0.0302
_refine_ls_shift/su_max 0.009
_refine_ls_shift/su_mean 0
_refine_ls_structure_factor_coef Fsqd
_refine_ls_weighting_details 'w=1/[\s^2^(Fo^2^)+(0.0244P)^2^+1.5501P] where P=(Fo^2^+2Fc^2^)/3'
_refine_ls_weighting_scheme calc
_refine_ls_wR_factor_gt 0.0649
_refine_ls_wR_factor_ref 0.0685
_reflns_number_gt 13585
_reflns_number_total 15797
_reflns_threshold_expression 'I > 2\s(I)'
_cod_data_source_file c8dt05113e2.cif
_cod_data_source_block Compound-2b
_cod_depositor_comments 'Adding full bibliography for 7048824--7048828.cif.'
_cod_database_code 7048827

loop_
_symmetry_equiv_pos_as_xyz
'x, y, z'
'-x, -y, -z'

loop_
_atom_site_label
_atom_site_type_symbol
_atom_site_fract_x
_atom_site_fract_y
_atom_site_fract_z
_atom_site_U_iso_or_equiv
_atom_site_adp_type
_atom_site_occupancy
_atom_site_calc_flag
_atom_site_disorder_assembly
_atom_site_disorder_group
Sb1 Sb 0.26023(2) 0.25071(2) 0.29598(2) 0.01379(4) Uani 1 d . .
H1A H 0.271(2) 0.2786(16) 0.3811(15) 0.031(7) Uiso 1 d . .
Sb2 Sb -0.01402(2) 0.28128(2) 0.69239(2) 0.01499(4) Uani 1 d . .
H2A H -0.045(2) 0.3740(16) 0.6295(16) 0.034(7) Uiso 1 d . .
Si1 Si 0.44364(5) 0.10226(4) 0.37473(4) 0.01434(12) Uani 1 d . .
Si2 Si 0.21013(4) 0.09235(4) 0.45299(4) 0.01365(12) Uani 1 d . .
Si3 Si -0.11665(4) 0.38816(4) 0.81753(4) 0.01335(12) Uani 1 d . .
Si4 Si 0.13442(5) 0.37145(4) 0.79507(4) 0.01458(12) Uani 1 d . .
O1 O 0.34332(11) 0.09331(9) 0.44562(9) 0.0154(3) Uani 1 d . .
O2 O 0.01085(11) 0.41084(9) 0.80784(9) 0.0177(3) Uani 1 d . .
N1 N 0.41168(13) 0.19139(11) 0.29941(10) 0.0122(4) Uani 1 d . .
N2 N 0.17186(13) 0.15200(11) 0.35807(10) 0.0114(3) Uani 1 d . .
N3 N -0.11500(13) 0.29680(11) 0.78952(10) 0.0130(4) Uani 1 d . .
N4 N 0.12824(13) 0.31465(11) 0.72488(10) 0.0125(4) Uani 1 d . .
C1 C 0.49626(16) 0.23320(13) 0.24234(13) 0.0133(4) Uani 1 d . .
C2 C 0.52293(17) 0.21386(13) 0.16743(13) 0.0162(4) Uani 1 d . .
C3 C 0.61075(18) 0.25087(15) 0.11689(14) 0.0214(5) Uani 1 d . .
H3 H 0.6298 0.2375 0.0666 0.026 Uiso 1 calc . .
C4 C 0.67054(19) 0.30645(16) 0.13828(15) 0.0255(5) Uani 1 d . .
H4 H 0.7315 0.3295 0.1039 0.031 Uiso 1 calc . .
C5 C 0.64090(18) 0.32836(15) 0.21014(14) 0.0217(5) Uani 1 d . .
H5 H 0.6806 0.3681 0.2237 0.026 Uiso 1 calc . .
C6 C 0.55403(16) 0.29342(13) 0.26306(13) 0.0148(4) Uani 1 d . .
C7 C 0.45700(19) 0.15735(15) 0.13783(14) 0.0215(5) Uani 1 d . .
H7 H 0.4039 0.1311 0.1837 0.026 Uiso 1 calc . .
C8 C 0.3925(2) 0.20691(18) 0.06550(16) 0.0373(7) Uani 1 d . .
H8C H 0.4431 0.2332 0.0197 0.056 Uiso 1 calc . .
H8B H 0.3448 0.2494 0.0823 0.056 Uiso 1 calc . .
H8A H 0.3484 0.1698 0.0483 0.056 Uiso 1 calc . .
C9 C 0.5282(2) 0.08838(17) 0.11312(18) 0.0394(7) Uani 1 d . .
H9C H 0.5728 0.0592 0.1582 0.059 Uiso 1 calc . .
H9B H 0.5757 0.1123 0.0644 0.059 Uiso 1 calc . .
H9A H 0.4817 0.0495 0.101 0.059 Uiso 1 calc . .
C10 C 0.51896(17) 0.32446(14) 0.33762(13) 0.0160(4) Uani 1 d . .
H10 H 0.4667 0.2854 0.3737 0.019 Uiso 1 calc . .
C11 C 0.45875(19) 0.40951(15) 0.30980(16) 0.0257(5) Uani 1 d . .
H11C H 0.3984 0.4058 0.2776 0.039 Uiso 1 calc . .
H11B H 0.5092 0.4494 0.2761 0.039 Uiso 1 calc . .
H11A H 0.4302 0.4276 0.358 0.039 Uiso 1 calc . .
C12 C 0.61276(18) 0.32975(16) 0.38831(15) 0.0244(5) Uani 1 d . .
H12C H 0.6635 0.3696 0.3549 0.037 Uiso 1 calc . .
H12B H 0.6509 0.2753 0.406 0.037 Uiso 1 calc . .
H12A H 0.584 0.3477 0.4365 0.037 Uiso 1 calc . .
C13 C 0.4571(2) 0.00839(15) 0.33710(16) 0.0287(6) Uani 1 d . .
H13C H 0.3917 0.0051 0.3098 0.043 Uiso 1 calc . .
H13B H 0.4656 -0.0407 0.3835 0.043 Uiso 1 calc . .
H13A H 0.521 0.0113 0.2981 0.043 Uiso 1 calc . .
C14 C 0.57194(17) 0.10810(16) 0.42115(15) 0.0248(5) Uani 1 d . .
H14C H 0.5933 0.0535 0.4563 0.037 Uiso 1 calc . .
H14B H 0.5608 0.1478 0.454 0.037 Uiso 1 calc . .
H14A H 0.6294 0.126 0.3776 0.037 Uiso 1 calc . .
C15 C 0.16514(19) -0.01455(15) 0.47408(15) 0.0239(5) Uani 1 d . .
H15C H 0.1712 -0.0432 0.5322 0.036 Uiso 1 calc . .
H15B H 0.2113 -0.0443 0.4404 0.036 Uiso 1 calc . .
H15A H 0.0893 -0.0125 0.4607 0.036 Uiso 1 calc . .
C16 C 0.16193(19) 0.13483(17) 0.54019(14) 0.0253(5) Uani 1 d . .
H16C H 0.1838 0.1917 0.5286 0.038 Uiso 1 calc . .
H16B H 0.1941 0.101 0.5901 0.038 Uiso 1 calc . .
H16A H 0.0824 0.1343 0.5481 0.038 Uiso 1 calc . .
C17 C 0.06642(16) 0.14855(13) 0.32893(12) 0.0131(4) Uani 1 d . .
C18 C 0.05256(17) 0.09208(13) 0.28349(13) 0.0149(4) Uani 1 d . .
C19 C -0.04984(18) 0.08919(14) 0.25621(14) 0.0201(5) Uani 1 d . .
H19 H -0.06 0.051 0.226 0.024 Uiso 1 calc . .
C20 C -0.13655(18) 0.14045(15) 0.27203(14) 0.0220(5) Uani 1 d . .
H20 H -0.2057 0.1375 0.253 0.026 Uiso 1 calc . .
C21 C -0.12213(17) 0.19615(15) 0.31587(14) 0.0191(5) Uani 1 d . .
H21 H -0.1818 0.2319 0.3261 0.023 Uiso 1 calc . .
C22 C -0.02173(16) 0.20103(14) 0.34539(13) 0.0149(4) Uani 1 d . .
C23 C 0.14667(18) 0.03847(14) 0.25893(14) 0.0197(5) Uani 1 d . .
H23 H 0.2091 0.0409 0.2915 0.024 Uiso 1 calc . .
C24 C 0.1824(2) 0.07380(16) 0.16798(16) 0.0292(6) Uani 1 d . .
H24C H 0.1947 0.1326 0.1572 0.044 Uiso 1 calc . .
H24B H 0.1254 0.0671 0.1343 0.044 Uiso 1 calc . .
H24A H 0.2499 0.0443 0.1544 0.044 Uiso 1 calc . .
C25 C 0.1213(2) -0.05209(15) 0.27594(16) 0.0297(6) Uani 1 d . .
H25C H 0.064 -0.0567 0.2414 0.045 Uiso 1 calc . .
H25B H 0.0965 -0.0735 0.3338 0.045 Uiso 1 calc . .
H25A H 0.187 -0.0842 0.2635 0.045 Uiso 1 calc . .
C26 C -0.01151(17) 0.26548(14) 0.39106(13) 0.0165(4) Uani 1 d . .
H26 H 0.0631 0.258 0.4113 0.02 Uiso 1 calc . .
C27 C -0.0251(2) 0.35288(15) 0.33418(15) 0.0265(5) Uani 1 d . .
H27C H -0.0964 0.3606 0.3114 0.04 Uiso 1 calc . .
H27B H 0.0323 0.3608 0.2895 0.04 Uiso 1 calc . .
H27A H -0.0197 0.3932 0.3653 0.04 Uiso 1 calc . .
C28 C -0.09413(18) 0.25498(17) 0.46528(14) 0.0245(5) Uani 1 d . .
H28C H -0.0872 0.1981 0.5001 0.037 Uiso 1 calc . .
H28B H -0.1679 0.2668 0.4465 0.037 Uiso 1 calc . .
H28A H -0.0802 0.2933 0.4967 0.037 Uiso 1 calc . .
C29 C -0.19926(16) 0.23882(13) 0.81963(13) 0.0137(4) Uani 1 d . .
C30 C -0.29172(17) 0.24399(14) 0.77573(13) 0.0162(4) Uani 1 d . .
C31 C -0.37150(17) 0.18707(15) 0.80738(14) 0.0217(5) Uani 1 d . .
H31 H -0.4341 0.1896 0.778 0.026 Uiso 1 calc . .
C32 C -0.36085(18) 0.12731(15) 0.88056(15) 0.0242(5) Uani 1 d . .
H32 H -0.4163 0.0895 0.9016 0.029 Uiso 1 calc . .
C33 C -0.26949(18) 0.12229(15) 0.92344(14) 0.0214(5) Uani 1 d . .
H33 H -0.2625 0.0805 0.9735 0.026 Uiso 1 calc . .
C34 C -0.18763(17) 0.17747(13) 0.89441(13) 0.0154(4) Uani 1 d . .
C35 C -0.30803(18) 0.30668(15) 0.69336(14) 0.0217(5) Uani 1 d . .
H35 H -0.2484 0.3459 0.6822 0.026 Uiso 1 calc . .
C36 C -0.2987(2) 0.26330(17) 0.62480(15) 0.0287(6) Uani 1 d . .
H36C H -0.3565 0.2245 0.6343 0.043 Uiso 1 calc . .
H36B H -0.2276 0.2331 0.6244 0.043 Uiso 1 calc . .
H36A H -0.3059 0.3045 0.5719 0.043 Uiso 1 calc . .
C37 C -0.41651(19) 0.35701(16) 0.69270(17) 0.0305(6) Uani 1 d . .
H37C H -0.4222 0.3836 0.7374 0.046 Uiso 1 calc . .
H37B H -0.4764 0.3204 0.7001 0.046 Uiso 1 calc . .
H37A H -0.4205 0.3994 0.6402 0.046 Uiso 1 calc . .
C38 C -0.08630(17) 0.16763(14) 0.94143(13) 0.0177(5) Uani 1 d . .
H38 H -0.0517 0.2219 0.9248 0.021 Uiso 1 calc . .
C39 C -0.00482(18) 0.10404(15) 0.91637(15) 0.0247(5) Uani 1 d . .
H39C H 0.0109 0.1207 0.8568 0.037 Uiso 1 calc . .
H39B H -0.0359 0.0498 0.9329 0.037 Uiso 1 calc . .
H39A H 0.0627 0.101 0.9435 0.037 Uiso 1 calc . .
C40 C -0.1096(2) 0.14466(16) 1.03446(14) 0.0265(5) Uani 1 d . .
H40C H -0.1357 0.0887 1.0535 0.04 Uiso 1 calc . .
H40B H -0.1653 0.1838 1.049 0.04 Uiso 1 calc . .
H40A H -0.0427 0.1467 1.0605 0.04 Uiso 1 calc . .
C41 C -0.1917(2) 0.47632(15) 0.74970(16) 0.0266(5) Uani 1 d . .
H41C H -0.1626 0.4836 0.6928 0.04 Uiso 1 calc . .
H41B H -0.1833 0.5267 0.766 0.04 Uiso 1 calc . .
H41A H -0.2691 0.4654 0.7543 0.04 Uiso 1 calc . .
C42 C -0.17806(18) 0.37378(15) 0.92350(14) 0.0223(5) Uani 1 d . .
H42C H -0.1856 0.427 0.9366 0.033 Uiso 1 calc . .
H42B H -0.1311 0.3352 0.9619 0.033 Uiso 1 calc . .
H42A H -0.2499 0.3515 0.9281 0.033 Uiso 1 calc . .
C43 C 0.22692(18) 0.45680(15) 0.75639(16) 0.0247(5) Uani 1 d . .
H43C H 0.2326 0.4846 0.7992 0.037 Uiso 1 calc . .
H43B H 0.1981 0.4964 0.7081 0.037 Uiso 1 calc . .
H43A H 0.2991 0.4346 0.7414 0.037 Uiso 1 calc . .
C44 C 0.17961(19) 0.30694(15) 0.89562(14) 0.0235(5) Uani 1 d . .
H44C H 0.1308 0.2618 0.9178 0.035 Uiso 1 calc . .
H44B H 0.1778 0.3411 0.9339 0.035 Uiso 1 calc . .
H44A H 0.254 0.284 0.8881 0.035 Uiso 1 calc . .
C45 C 0.22318(16) 0.29182(13) 0.67825(13) 0.0134(4) Uani 1 d . .
C46 C 0.25420(16) 0.34406(14) 0.60010(13) 0.0156(4) Uani 1 d . .
C47 C 0.34457(18) 0.31953(15) 0.55520(14) 0.0210(5) Uani 1 d . .
H47 H 0.3657 0.3542 0.5027 0.025 Uiso 1 calc . .
C48 C 0.40383(18) 0.24625(15) 0.58518(15) 0.0223(5) Uani 1 d . .
H48 H 0.4649 0.2307 0.5535 0.027 Uiso 1 calc . .
C49 C 0.37376(17) 0.19581(14) 0.66138(14) 0.0197(5) Uani 1 d . .
H49 H 0.4155 0.1457 0.6821 0.024 Uiso 1 calc . .
C50 C 0.28351(17) 0.21637(14) 0.70895(13) 0.0156(4) Uani 1 d . .
C51 C 0.18993(18) 0.42385(14) 0.56105(14) 0.0200(5) Uani 1 d . .
H51 H 0.1345 0.4359 0.6034 0.024 Uiso 1 calc . .
C52 C 0.1298(2) 0.41400(16) 0.48997(15) 0.0284(6) Uani 1 d . .
H52C H 0.0823 0.3677 0.5098 0.043 Uiso 1 calc . .
H52B H 0.1828 0.4031 0.4472 0.043 Uiso 1 calc . .
H52A H 0.0859 0.4648 0.4673 0.043 Uiso 1 calc . .
C53 C 0.2621(2) 0.49767(16) 0.53059(18) 0.0364(7) Uani 1 d . .
H53C H 0.3111 0.4904 0.4842 0.055 Uiso 1 calc . .
H53B H 0.3052 0.5011 0.575 0.055 Uiso 1 calc . .
H53A H 0.2162 0.5486 0.5131 0.055 Uiso 1 calc . .
C54 C 0.25087(17) 0.15498(13) 0.78956(13) 0.0162(4) Uani 1 d . .
H54 H 0.1886 0.1811 0.817 0.019 Uiso 1 calc . .
C55 C 0.21141(18) 0.07704(14) 0.77413(15) 0.0215(5) Uani 1 d . .
H55C H 0.2708 0.0505 0.7466 0.032 Uiso 1 calc . .
H55B H 0.1499 0.0922 0.7393 0.032 Uiso 1 calc . .
H55A H 0.1883 0.0387 0.8266 0.032 Uiso 1 calc . .
C56 C 0.34285(18) 0.13181(15) 0.84803(15) 0.0232(5) Uani 1 d . .
H56C H 0.3701 0.1822 0.8552 0.035 Uiso 1 calc . .
H56B H 0.4022 0.1011 0.825 0.035 Uiso 1 calc . .
H56A H 0.3151 0.0974 0.9013 0.035 Uiso 1 calc . .
C57 C 0.0383(3) 0.31508(17) 1.11267(17) 0.0401(7) Uani 1 d . .
H57C H 0.0079 0.2828 1.1661 0.06 Uiso 1 calc . .
H57B H 0.0235 0.2891 1.0702 0.06 Uiso 1 calc . .
H57A H 0.1171 0.3171 1.1142 0.06 Uiso 1 calc . .
C58 C -0.0141(2) 0.40271(16) 1.09320(15) 0.0300(6) Uani 1 d . .
H58B H -0.0938 0.4 1.0931 0.036 Uiso 1 calc . .
H58A H -0.0003 0.428 1.137 0.036 Uiso 1 calc . .
C59 C 0.02832(19) 0.45747(14) 1.01105(15) 0.0235(5) Uani 1 d . .
H59B H 0.1072 0.4631 1.0125 0.028 Uiso 1 calc . .
H59A H 0.019 0.4303 0.9677 0.028 Uiso 1 calc . .
C60 C 0.4789(4) 0.3995(3) -0.1027(3) 0.0823(13) Uani 1 d . .
H60C H 0.4352 0.3858 -0.1419 0.123 Uiso 1 calc . .
H60B H 0.5355 0.4361 -0.1325 0.123 Uiso 1 calc . .
H60A H 0.5129 0.3486 -0.0686 0.123 Uiso 1 calc . .
C61 C 0.4045(4) 0.4435(3) -0.0474(3) 0.0837(14) Uani 1 d . .
H61B H 0.3689 0.4933 -0.0834 0.1 Uiso 0.741(14) calc A 1
H61A H 0.3464 0.4063 -0.0198 0.1 Uiso 0.741(14) calc A 1
H61C H 0.3704 0.4062 0.0026 0.1 Uiso 0.259(14) calc A 2
H61D H 0.3512 0.4859 -0.0767 0.1 Uiso 0.259(14) calc A 2
C62 C 0.4561(5) 0.4695(4) 0.0168(4) 0.057(2) Uani 0.741(14) d A 1
H62A H 0.4883 0.4198 0.0552 0.068 Uiso 0.741(14) calc A 1
H62B H 0.3988 0.4947 0.0484 0.068 Uiso 0.741(14) calc A 1
C62A C 0.5188(12) 0.4790(12) -0.0348(11) 0.061(7) Uani 0.259(14) d A 2
H62C H 0.5752 0.4339 -0.0173 0.073 Uiso 0.259(14) calc A 2
H62D H 0.5466 0.5194 -0.0853 0.073 Uiso 0.259(14) calc A 2

loop_
_atom_site_aniso_label
_atom_site_aniso_U_11
_atom_site_aniso_U_22
_atom_site_aniso_U_33
_atom_site_aniso_U_23
_atom_site_aniso_U_13
_atom_site_aniso_U_12
Sb1 0.01003(7) 0.01139(7) 0.01765(8) -0.00042(6) -0.00083(5) 0.00027(5)
Sb2 0.01249(7) 0.02058(8) 0.01367(8) -0.00745(6) 0.00082(5) -0.00346(6)
Si1 0.0115(3) 0.0130(3) 0.0148(3) 0.0008(2) 0.0014(2) 0.0021(2)
Si2 0.0106(3) 0.0171(3) 0.0113(3) -0.0008(2) 0.0000(2) -0.0014(2)
Si3 0.0115(3) 0.0137(3) 0.0149(3) -0.0044(2) -0.0006(2) 0.0002(2)
Si4 0.0104(3) 0.0181(3) 0.0162(3) -0.0062(3) -0.0003(2) -0.0019(2)
O1 0.0123(7) 0.0181(8) 0.0121(7) 0.0016(6) 0.0003(6) -0.0005(6)
O2 0.0140(7) 0.0167(8) 0.0257(9) -0.0114(7) 0.0004(6) -0.0020(6)
N1 0.0098(8) 0.0116(9) 0.0129(9) -0.0006(7) 0.0016(7) 0.0005(7)
N2 0.0092(8) 0.0122(9) 0.0117(9) -0.0011(7) -0.0008(6) -0.0021(7)
N3 0.0129(8) 0.0148(9) 0.0120(9) -0.0050(7) 0.0018(7) -0.0033(7)
N4 0.0096(8) 0.0139(9) 0.0149(9) -0.0053(8) 0.0012(7) -0.0023(7)
C1 0.0111(9) 0.0123(10) 0.0130(10) 0.0009(8) 0.0012(8) 0.0016(8)
C2 0.0147(10) 0.0149(11) 0.0161(11) -0.0009(9) 0.0013(8) 0.0022(8)
C3 0.0208(11) 0.0252(13) 0.0153(11) -0.0034(10) 0.0055(9) -0.0005(10)
C4 0.0198(12) 0.0306(14) 0.0223(13) -0.0018(11) 0.0068(10) -0.0072(10)
C5 0.0176(11) 0.0215(13) 0.0239(13) -0.0013(10) -0.0003(9) -0.0070(9)
C6 0.0121(10) 0.0132(11) 0.0163(11) 0.0006(9) -0.0029(8) 0.0019(8)
C7 0.0284(12) 0.0211(12) 0.0150(11) -0.0057(10) 0.0048(9) -0.0068(10)
C8 0.0435(16) 0.0437(18) 0.0228(14) 0.0004(13) -0.0086(12) -0.0188(14)
C9 0.0509(18) 0.0308(16) 0.0400(17) -0.0199(14) 0.0159(14) -0.0081(13)
C10 0.0137(10) 0.0159(11) 0.0171(11) -0.0023(9) -0.0006(8) -0.0018(8)
C11 0.0262(12) 0.0209(13) 0.0289(14) -0.0065(11) 0.0011(10) 0.0014(10)
C12 0.0204(12) 0.0314(14) 0.0237(13) -0.0090(11) -0.0030(10) -0.0072(10)
C13 0.0375(14) 0.0166(12) 0.0271(14) -0.0026(11) 0.0052(11) 0.0066(11)
C14 0.0142(11) 0.0263(14) 0.0250(13) 0.0070(11) -0.0009(9) 0.0009(10)
C15 0.0224(12) 0.0209(13) 0.0236(13) 0.0041(10) -0.0031(10) -0.0074(10)
C16 0.0201(12) 0.0386(15) 0.0167(12) -0.0081(11) -0.0011(9) 0.0029(11)
C17 0.0124(10) 0.0152(11) 0.0102(10) -0.0007(8) 0.0001(8) -0.0024(8)
C18 0.0164(10) 0.0140(11) 0.0129(11) -0.0013(9) -0.0004(8) -0.0017(8)
C19 0.0215(11) 0.0211(12) 0.0195(12) -0.0066(10) -0.0029(9) -0.0069(9)
C20 0.0150(11) 0.0298(14) 0.0208(12) -0.0040(11) -0.0045(9) -0.0059(10)
C21 0.0121(10) 0.0254(13) 0.0185(12) -0.0051(10) 0.0007(8) 0.0015(9)
C22 0.0140(10) 0.0179(11) 0.0110(10) -0.0006(9) -0.0003(8) -0.0034(8)
C23 0.0200(11) 0.0178(12) 0.0245(12) -0.0110(10) -0.0032(9) 0.0007(9)
C24 0.0274(13) 0.0299(15) 0.0307(14) -0.0109(12) 0.0051(11) -0.0013(11)
C25 0.0370(15) 0.0206(13) 0.0335(15) -0.0112(12) -0.0016(11) -0.0008(11)
C26 0.0123(10) 0.0195(12) 0.0184(11) -0.0071(10) -0.0034(8) 0.0039(9)
C27 0.0330(14) 0.0213(13) 0.0255(13) -0.0076(11) -0.0053(11) 0.0044(11)
C28 0.0166(11) 0.0389(15) 0.0205(12) -0.0134(11) 0.0016(9) 0.0000(10)
C29 0.0113(10) 0.0154(11) 0.0152(11) -0.0060(9) 0.0021(8) -0.0021(8)
C30 0.0150(10) 0.0169(11) 0.0178(11) -0.0068(9) 0.0000(8) -0.0019(9)
C31 0.0132(10) 0.0322(14) 0.0221(12) -0.0099(11) -0.0004(9) -0.0063(10)
C32 0.0182(11) 0.0269(14) 0.0270(13) -0.0053(11) 0.0039(10) -0.0117(10)
C33 0.0235(12) 0.0218(13) 0.0158(11) -0.0001(10) 0.0024(9) -0.0060(10)
C34 0.0158(10) 0.0161(11) 0.0141(11) -0.0045(9) 0.0025(8) -0.0021(9)
C35 0.0155(11) 0.0241(13) 0.0236(12) -0.0016(10) -0.0048(9) -0.0041(9)
C36 0.0246(13) 0.0423(16) 0.0187(12) -0.0062(12) -0.0052(10) -0.0027(11)
C37 0.0233(13) 0.0276(14) 0.0401(16) -0.0061(12) -0.0121(11) 0.0013(11)
C38 0.0169(11) 0.0184(12) 0.0164(11) -0.0019(9) -0.0016(8) -0.0024(9)
C39 0.0200(12) 0.0265(13) 0.0271(13) -0.0074(11) -0.0008(10) 0.0019(10)
C40 0.0274(13) 0.0333(15) 0.0169(12) -0.0039(11) -0.0034(10) 0.0004(11)
C41 0.0263(13) 0.0189(13) 0.0332(14) -0.0045(11) -0.0079(11) 0.0030(10)
C42 0.0223(12) 0.0245(13) 0.0222(12) -0.0109(11) 0.0019(9) -0.0017(10)
C43 0.0199(12) 0.0245(13) 0.0334(14) -0.0131(11) 0.0015(10) -0.0087(10)
C44 0.0237(12) 0.0267(13) 0.0233(13) -0.0114(11) -0.0053(10) 0.0001(10)
C45 0.0111(9) 0.0148(11) 0.0162(11) -0.0071(9) 0.0007(8) -0.0039(8)
C46 0.0139(10) 0.0171(11) 0.0175(11) -0.0066(9) -0.0007(8) -0.0042(9)
C47 0.0190(11) 0.0255(13) 0.0179(12) -0.0051(10) 0.0032(9) -0.0059(10)
C48 0.0135(10) 0.0305(14) 0.0244(13) -0.0112(11) 0.0030(9) -0.0025(10)
C49 0.0146(10) 0.0191(12) 0.0270(13) -0.0092(10) -0.0014(9) 0.0007(9)
C50 0.0141(10) 0.0176(11) 0.0171(11) -0.0075(9) -0.0009(8) -0.0026(9)
C51 0.0247(12) 0.0174(12) 0.0161(11) -0.0025(10) 0.0031(9) -0.0027(9)
C52 0.0341(14) 0.0290(14) 0.0178(12) -0.0018(11) -0.0012(10) 0.0064(11)
C53 0.0452(16) 0.0225(14) 0.0371(16) -0.0027(12) 0.0111(13) -0.0102(12)
C54 0.0139(10) 0.0146(11) 0.0192(11) -0.0036(9) -0.0009(8) 0.0003(8)
C55 0.0218(12) 0.0180(12) 0.0251(13) -0.0061(10) -0.0005(9) -0.0036(9)
C56 0.0208(12) 0.0239(13) 0.0236(13) -0.0038(10) -0.0054(9) 0.0011(10)
C57 0.062(2) 0.0286(15) 0.0273(15) -0.0024(12) -0.0076(14) -0.0043(14)
C58 0.0395(15) 0.0293(15) 0.0203(13) -0.0049(11) -0.0006(11) -0.0046(12)
C59 0.0268(12) 0.0246(13) 0.0208(12) -0.0078(11) -0.0006(10) -0.0064(10)
C60 0.080(3) 0.088(3) 0.068(3) 0.004(3) -0.016(2) -0.021(3)
C61 0.095(3) 0.059(3) 0.098(4) -0.008(3) -0.041(3) -0.015(2)
C62 0.050(3) 0.033(3) 0.090(5) -0.013(3) -0.038(3) 0.005(2)
C62A 0.035(8) 0.052(11) 0.076(12) 0.007(9) 0.022(8) 0.008(7)

loop_
_atom_type_symbol
_atom_type_description
_atom_type_scat_dispersion_real
_atom_type_scat_dispersion_imag
_atom_type_scat_source
C C 0.0033 0.0016 'International Tables Vol C Tables 4.2.6.8 and 6.1.1.4'
H H 0 0 'International Tables Vol C Tables 4.2.6.8 and 6.1.1.4'
N N 0.0061 0.0033 'International Tables Vol C Tables 4.2.6.8 and 6.1.1.4'
O O 0.0106 0.006 'International Tables Vol C Tables 4.2.6.8 and 6.1.1.4'
Si Si 0.0817 0.0704 'International Tables Vol C Tables 4.2.6.8 and 6.1.1.4'
Sb Sb -0.5866 1.5461 'International Tables Vol C Tables 4.2.6.8 and 6.1.1.4'

loop_
_exptl_crystal_face_index_h
_exptl_crystal_face_index_k
_exptl_crystal_face_index_l
_exptl_crystal_face_perp_dist
16 -3 -9 0.1163
4 -15 -20 0.0914
-7 -17 -20 0.1013
-17 -2 3 0.1172
-9 12 18 0.1284
13 15 15 0.1292
16 -5 7 0.1196
16 -4 -7 0.1349
-2 2 -22 0.0703
-14 5 -13 0.091
-11 13 13 0.1275
-16 -2 7 0.1171
-15 -12 2 0.136
-5 -24 -9 0.1274
1 -23 -11 0.1041
-6 20 13 0.146
13 16 1 0.1608
-2 3 23 0.0775
-3 -2 -23 0.0679
6 2 23 0.0787
17 -2 4 0.1144
-13 0 -15 0.0911
-4 -5 20 0.0806
1 -7 20 0.0745
-11 9 -12 0.1038
-3 8 -19 0.0853
16 -8 1 0.1186
0 -21 5 0.0931
12 -15 -6 0.1191
-12 -5 -18 0.0867
-9 -6 -22 0.0684
16 2 11 0.1057
4 11 24 0.1034
16 7 12 0.1034

loop_
_geom_angle_atom_site_label_1
_geom_angle_atom_site_label_2
_geom_angle_atom_site_label_3
_geom_angle
_geom_angle_site_symmetry_1
_geom_angle_site_symmetry_3
N2 Sb1 N1 98.54(7) . .
N2 Sb1 H1A 92.1(8) . .
N1 Sb1 H1A 93.7(9) . .
N3 Sb2 N4 98.96(7) . .
N3 Sb2 H2A 95.7(9) . .
N4 Sb2 H2A 95.0(9) . .
O1 Si1 N1 105.83(8) . .
O1 Si1 C14 108.69(9) . .
N1 Si1 C14 112.36(10) . .
O1 Si1 C13 109.17(10) . .
N1 Si1 C13 113.09(10) . .
C14 Si1 C13 107.60(12) . .
O1 Si2 N2 104.33(8) . .
O1 Si2 C16 106.29(9) . .
N2 Si2 C16 114.88(10) . .
O1 Si2 C15 111.20(10) . .
N2 Si2 C15 110.64(10) . .
C16 Si2 C15 109.32(11) . .
O2 Si3 N3 104.74(8) . .
O2 Si3 C42 112.76(9) . .
N3 Si3 C42 110.23(10) . .
O2 Si3 C41 106.98(10) . .
N3 Si3 C41 114.12(10) . .
C42 Si3 C41 108.05(12) . .
O2 Si4 N4 105.98(8) . .
O2 Si4 C43 108.64(10) . .
N4 Si4 C43 111.93(10) . .
O2 Si4 C44 109.50(10) . .
N4 Si4 C44 112.64(10) . .
C43 Si4 C44 108.06(11) . .
Si1 O1 Si2 138.59(10) . .
Si3 O2 Si4 141.87(10) . .
C1 N1 Si1 120.15(14) . .
C1 N1 Sb1 116.85(13) . .
Si1 N1 Sb1 122.48(9) . .
C17 N2 Si2 122.69(13) . .
C17 N2 Sb1 116.28(13) . .
Si2 N2 Sb1 119.32(9) . .
C29 N3 Si3 121.92(13) . .
C29 N3 Sb2 117.00(12) . .
Si3 N3 Sb2 119.56(9) . .
C45 N4 Si4 122.80(13) . .
C45 N4 Sb2 112.93(12) . .
Si4 N4 Sb2 124.09(9) . .
C2 C1 C6 119.97(18) . .
C2 C1 N1 120.55(18) . .
C6 C1 N1 119.47(18) . .
C3 C2 C1 118.8(2) . .
C3 C2 C7 118.7(2) . .
C1 C2 C7 122.45(18) . .
C4 C3 C2 121.6(2) . .
C4 C3 H3 119.2 . .
C2 C3 H3 119.2 . .
C3 C4 C5 119.5(2) . .
C3 C4 H4 120.3 . .
C5 C4 H4 120.3 . .
C4 C5 C6 121.4(2) . .
C4 C5 H5 119.3 . .
C6 C5 H5 119.3 . .
C5 C6 C1 118.6(2) . .
C5 C6 C10 119.42(19) . .
C1 C6 C10 121.88(18) . .
C2 C7 C9 112.3(2) . .
C2 C7 C8 110.5(2) . .
C9 C7 C8 109.7(2) . .
C2 C7 H7 108.1 . .
C9 C7 H7 108.1 . .
C8 C7 H7 108.1 . .
C7 C8 H8C 109.5 . .
C7 C8 H8B 109.5 . .
H8C C8 H8B 109.5 . .
C7 C8 H8A 109.5 . .
H8C C8 H8A 109.5 . .
H8B C8 H8A 109.5 . .
C7 C9 H9C 109.5 . .
C7 C9 H9B 109.5 . .
H9C C9 H9B 109.5 . .
C7 C9 H9A 109.5 . .
H9C C9 H9A 109.5 . .
H9B C9 H9A 109.5 . .
C6 C10 C12 113.90(18) . .
C6 C10 C11 109.10(18) . .
C12 C10 C11 109.71(19) . .
C6 C10 H10 108 . .
C12 C10 H10 108 . .
C11 C10 H10 108 . .
C10 C11 H11C 109.5 . .
C10 C11 H11B 109.5 . .
H11C C11 H11B 109.5 . .
C10 C11 H11A 109.5 . .
H11C C11 H11A 109.5 . .
H11B C11 H11A 109.5 . .
C10 C12 H12C 109.5 . .
C10 C12 H12B 109.5 . .
H12C C12 H12B 109.5 . .
C10 C12 H12A 109.5 . .
H12C C12 H12A 109.5 . .
H12B C12 H12A 109.5 . .
Si1 C13 H13C 109.5 . .
Si1 C13 H13B 109.5 . .
H13C C13 H13B 109.5 . .
Si1 C13 H13A 109.5 . .
H13C C13 H13A 109.5 . .
H13B C13 H13A 109.5 . .
Si1 C14 H14C 109.5 . .
Si1 C14 H14B 109.5 . .
H14C C14 H14B 109.5 . .
Si1 C14 H14A 109.5 . .
H14C C14 H14A 109.5 . .
H14B C14 H14A 109.5 . .
Si2 C15 H15C 109.5 . .
Si2 C15 H15B 109.5 . .
H15C C15 H15B 109.5 . .
Si2 C15 H15A 109.5 . .
H15C C15 H15A 109.5 . .
H15B C15 H15A 109.5 . .
Si2 C16 H16C 109.5 . .
Si2 C16 H16B 109.5 . .
H16C C16 H16B 109.5 . .
Si2 C16 H16A 109.5 . .
H16C C16 H16A 109.5 . .
H16B C16 H16A 109.5 . .
C22 C17 C18 120.09(19) . .
C22 C17 N2 120.46(18) . .
C18 C17 N2 119.45(18) . .
C19 C18 C17 118.7(2) . .
C19 C18 C23 118.98(19) . .
C17 C18 C23 122.17(19) . .
C20 C19 C18 121.5(2) . .
C20 C19 H19 119.2 . .
C18 C19 H19 119.2 . .
C19 C20 C21 119.4(2) . .
C19 C20 H20 120.3 . .
C21 C20 H20 120.3 . .
C20 C21 C22 121.4(2) . .
C20 C21 H21 119.3 . .
C22 C21 H21 119.3 . .
C21 C22 C17 118.8(2) . .
C21 C22 C26 118.32(19) . .
C17 C22 C26 122.85(18) . .
C18 C23 C25 113.53(19) . .
C18 C23 C24 109.7(2) . .
C25 C23 C24 110.17(19) . .
C18 C23 H23 107.7 . .
C25 C23 H23 107.7 . .
C24 C23 H23 107.7 . .
C23 C24 H24C 109.5 . .
C23 C24 H24B 109.5 . .
H24C C24 H24B 109.5 . .
C23 C24 H24A 109.5 . .
H24C C24 H24A 109.5 . .
H24B C24 H24A 109.5 . .
C23 C25 H25C 109.5 . .
C23 C25 H25B 109.5 . .
H25C C25 H25B 109.5 . .
C23 C25 H25A 109.5 . .
H25C C25 H25A 109.5 . .
H25B C25 H25A 109.5 . .
C22 C26 C27 111.03(18) . .
C22 C26 C28 111.56(18) . .
C27 C26 C28 109.92(19) . .
C22 C26 H26 108.1 . .
C27 C26 H26 108.1 . .
C28 C26 H26 108.1 . .
C26 C27 H27C 109.5 . .
C26 C27 H27B 109.5 . .
H27C C27 H27B 109.5 . .
C26 C27 H27A 109.5 . .
H27C C27 H27A 109.5 . .
H27B C27 H27A 109.5 . .
C26 C28 H28C 109.5 . .
C26 C28 H28B 109.5 . .
H28C C28 H28B 109.5 . .
C26 C28 H28A 109.5 . .
H28C C28 H28A 109.5 . .
H28B C28 H28A 109.5 . .
C30 C29 C34 120.48(18) . .
C30 C29 N3 120.65(19) . .
C34 C29 N3 118.87(18) . .
C31 C30 C29 118.7(2) . .
C31 C30 C35 117.87(19) . .
C29 C30 C35 123.37(19) . .
C32 C31 C30 121.1(2) . .
C32 C31 H31 119.5 . .
C30 C31 H31 119.5 . .
C31 C32 C33 120.0(2) . .
C31 C32 H32 120 . .
C33 C32 H32 120 . .
C32 C33 C34 121.1(2) . .
C32 C33 H33 119.4 . .
C34 C33 H33 119.4 . .
C33 C34 C29 118.6(2) . .
C33 C34 C38 119.5(2) . .
C29 C34 C38 121.83(18) . .
C30 C35 C37 112.60(19) . .
C30 C35 C36 110.3(2) . .
C37 C35 C36 110.2(2) . .
C30 C35 H35 107.9 . .
C37 C35 H35 107.9 . .
C36 C35 H35 107.9 . .
C35 C36 H36C 109.5 . .
C35 C36 H36B 109.5 . .
H36C C36 H36B 109.5 . .
C35 C36 H36A 109.5 . .
H36C C36 H36A 109.5 . .
H36B C36 H36A 109.5 . .
C35 C37 H37C 109.5 . .
C35 C37 H37B 109.5 . .
H37C C37 H37B 109.5 . .
C35 C37 H37A 109.5 . .
H37C C37 H37A 109.5 . .
H37B C37 H37A 109.5 . .
C34 C38 C40 113.75(18) . .
C34 C38 C39 109.65(18) . .
C40 C38 C39 110.6(2) . .
C34 C38 H38 107.5 . .
C40 C38 H38 107.5 . .
C39 C38 H38 107.5 . .
C38 C39 H39C 109.5 . .
C38 C39 H39B 109.5 . .
H39C C39 H39B 109.5 . .
C38 C39 H39A 109.5 . .
H39C C39 H39A 109.5 . .
H39B C39 H39A 109.5 . .
C38 C40 H40C 109.5 . .
C38 C40 H40B 109.5 . .
H40C C40 H40B 109.5 . .
C38 C40 H40A 109.5 . .
H40C C40 H40A 109.5 . .
H40B C40 H40A 109.5 . .
Si3 C41 H41C 109.5 . .
Si3 C41 H41B 109.5 . .
H41C C41 H41B 109.5 . .
Si3 C41 H41A 109.5 . .
H41C C41 H41A 109.5 . .
H41B C41 H41A 109.5 . .
Si3 C42 H42C 109.5 . .
Si3 C42 H42B 109.5 . .
H42C C42 H42B 109.5 . .
Si3 C42 H42A 109.5 . .
H42C C42 H42A 109.5 . .
H42B C42 H42A 109.5 . .
Si4 C43 H43C 109.5 . .
Si4 C43 H43B 109.5 . .
H43C C43 H43B 109.5 . .
Si4 C43 H43A 109.5 . .
H43C C43 H43A 109.5 . .
H43B C43 H43A 109.5 . .
Si4 C44 H44C 109.5 . .
Si4 C44 H44B 109.5 . .
H44C C44 H44B 109.5 . .
Si4 C44 H44A 109.5 . .
H44C C44 H44A 109.5 . .
H44B C44 H44A 109.5 . .
C50 C45 C46 119.71(19) . .
C50 C45 N4 120.45(18) . .
C46 C45 N4 119.81(19) . .
C47 C46 C45 118.7(2) . .
C47 C46 C51 118.4(2) . .
C45 C46 C51 122.76(19) . .
C48 C47 C46 121.6(2) . .
C48 C47 H47 119.2 . .
C46 C47 H47 119.2 . .
C49 C48 C47 119.5(2) . .
C49 C48 H48 120.3 . .
C47 C48 H48 120.3 . .
C48 C49 C50 121.7(2) . .
C48 C49 H49 119.2 . .
C50 C49 H49 119.2 . .
C49 C50 C45 118.7(2) . .
C49 C50 C54 118.6(2) . .
C45 C50 C54 122.57(18) . .
C46 C51 C52 110.41(19) . .
C46 C51 C53 112.5(2) . .
C52 C51 C53 109.5(2) . .
C46 C51 H51 108.1 . .
C52 C51 H51 108.1 . .
C53 C51 H51 108.1 . .
C51 C52 H52C 109.5 . .
C51 C52 H52B 109.5 . .
H52C C52 H52B 109.5 . .
C51 C52 H52A 109.5 . .
H52C C52 H52A 109.5 . .
H52B C52 H52A 109.5 . .
C51 C53 H53C 109.5 . .
C51 C53 H53B 109.5 . .
H53C C53 H53B 109.5 . .
C51 C53 H53A 109.5 . .
H53C C53 H53A 109.5 . .
H53B C53 H53A 109.5 . .
C50 C54 C56 112.79(17) . .
C50 C54 C55 110.30(18) . .
C56 C54 C55 110.14(19) . .
C50 C54 H54 107.8 . .
C56 C54 H54 107.8 . .
C55 C54 H54 107.8 . .
C54 C55 H55C 109.5 . .
C54 C55 H55B 109.5 . .
H55C C55 H55B 109.5 . .
C54 C55 H55A 109.5 . .
H55C C55 H55A 109.5 . .
H55B C55 H55A 109.5 . .
C54 C56 H56C 109.5 . .
C54 C56 H56B 109.5 . .
H56C C56 H56B 109.5 . .
C54 C56 H56A 109.5 . .
H56C C56 H56A 109.5 . .
H56B C56 H56A 109.5 . .
C58 C57 H57C 109.5 . .
C58 C57 H57B 109.5 . .
H57C C57 H57B 109.5 . .
C58 C57 H57A 109.5 . .
H57C C57 H57A 109.5 . .
H57B C57 H57A 109.5 . .
C59 C58 C57 113.2(2) . .
C59 C58 H58B 108.9 . .
C57 C58 H58B 108.9 . .
C59 C58 H58A 108.9 . .
C57 C58 H58A 108.9 . .
H58B C58 H58A 107.8 . .
C59 C59 C58 113.4(2) 2_567 .
C59 C59 H59B 108.9 2_567 .
C58 C59 H59B 108.9 . .
C59 C59 H59A 108.9 2_567 .
C58 C59 H59A 108.9 . .
H59B C59 H59A 107.7 . .
C61 C60 H60C 109.5 . .
C61 C60 H60B 109.5 . .
H60C C60 H60B 109.5 . .
C61 C60 H60A 109.5 . .
H60C C60 H60A 109.5 . .
H60B C60 H60A 109.5 . .
C62 C61 C60 117.7(4) . .
C60 C61 C62A 83.0(8) . .
C62 C61 H61B 107.9 . .
C60 C61 H61B 107.9 . .
C62 C61 H61A 107.9 . .
C60 C61 H61A 107.9 . .
H61B C61 H61A 107.2 . .
C60 C61 H61C 114.8 . .
C62A C61 H61C 114.8 . .
C60 C61 H61D 114.8 . .
C62A C61 H61D 114.8 . .
H61C C61 H61D 111.9 . .
C61 C62 C62 114.1(7) . 2_665
C61 C62 H62A 108.7 . .
C62 C62 H62A 108.7 2_665 .
C61 C62 H62B 108.7 . .
C62 C62 H62B 108.7 2_665 .
H62A C62 H62B 107.6 . .
C62A C62A C61 100.4(13) 2_665 .
C62A C62A H62C 111.7 2_665 .
C61 C62A H62C 111.7 . .
C62A C62A H62D 111.7 2_665 .
C61 C62A H62D 111.7 . .
H62C C62A H62D 109.5 . .

loop_
_geom_bond_atom_site_label_1
_geom_bond_atom_site_label_2
_geom_bond_distance
_geom_bond_site_symmetry_2
Sb1 N2 2.0476(16) .
Sb1 N1 2.0488(17) .
Sb1 H1A 1.66(2) .
Sb2 N3 2.0432(16) .
Sb2 N4 2.0543(16) .
Sb2 H2A 1.67(3) .
Si1 O1 1.6356(14) .
Si1 N1 1.7294(18) .
Si1 C14 1.855(2) .
Si1 C13 1.857(2) .
Si2 O1 1.6405(14) .
Si2 N2 1.7344(18) .
Si2 C16 1.853(2) .
Si2 C15 1.860(2) .
Si3 O2 1.6343(15) .
Si3 N3 1.7342(18) .
Si3 C42 1.851(2) .
Si3 C41 1.852(2) .
Si4 O2 1.6370(15) .
Si4 N4 1.7366(17) .
Si4 C43 1.849(2) .
Si4 C44 1.863(2) .
N1 C1 1.445(2) .
N2 C17 1.447(2) .
N3 C29 1.447(2) .
N4 C45 1.444(2) .
C1 C2 1.407(3) .
C1 C6 1.424(3) .
C2 C3 1.397(3) .
C2 C7 1.514(3) .
C3 C4 1.381(3) .
C3 H3 0.95 .
C4 C5 1.384(3) .
C4 H4 0.95 .
C5 C6 1.394(3) .
C5 H5 0.95 .
C6 C10 1.519(3) .
C7 C9 1.532(3) .
C7 C8 1.533(4) .
C7 H7 1 .
C8 H8C 0.98 .
C8 H8B 0.98 .
C8 H8A 0.98 .
C9 H9C 0.98 .
C9 H9B 0.98 .
C9 H9A 0.98 .
C10 C12 1.528(3) .
C10 C11 1.535(3) .
C10 H10 1 .
C11 H11C 0.98 .
C11 H11B 0.98 .
C11 H11A 0.98 .
C12 H12C 0.98 .
C12 H12B 0.98 .
C12 H12A 0.98 .
C13 H13C 0.98 .
C13 H13B 0.98 .
C13 H13A 0.98 .
C14 H14C 0.98 .
C14 H14B 0.98 .
C14 H14A 0.98 .
C15 H15C 0.98 .
C15 H15B 0.98 .
C15 H15A 0.98 .
C16 H16C 0.98 .
C16 H16B 0.98 .
C16 H16A 0.98 .
C17 C22 1.407(3) .
C17 C18 1.412(3) .
C18 C19 1.396(3) .
C18 C23 1.517(3) .
C19 C20 1.378(3) .
C19 H19 0.95 .
C20 C21 1.383(3) .
C20 H20 0.95 .
C21 C22 1.397(3) .
C21 H21 0.95 .
C22 C26 1.521(3) .
C23 C25 1.528(3) .
C23 C24 1.534(3) .
C23 H23 1 .
C24 H24C 0.98 .
C24 H24B 0.98 .
C24 H24A 0.98 .
C25 H25C 0.98 .
C25 H25B 0.98 .
C25 H25A 0.98 .
C26 C27 1.530(3) .
C26 C28 1.530(3) .
C26 H26 1 .
C27 H27C 0.98 .
C27 H27B 0.98 .
C27 H27A 0.98 .
C28 H28C 0.98 .
C28 H28B 0.98 .
C28 H28A 0.98 .
C29 C30 1.405(3) .
C29 C34 1.411(3) .
C30 C31 1.398(3) .
C30 C35 1.523(3) .
C31 C32 1.378(3) .
C31 H31 0.95 .
C32 C33 1.383(3) .
C32 H32 0.95 .
C33 C34 1.393(3) .
C33 H33 0.95 .
C34 C38 1.520(3) .
C35 C37 1.528(3) .
C35 C36 1.532(3) .
C35 H35 1 .
C36 H36C 0.98 .
C36 H36B 0.98 .
C36 H36A 0.98 .
C37 H37C 0.98 .
C37 H37B 0.98 .
C37 H37A 0.98 .
C38 C40 1.528(3) .
C38 C39 1.534(3) .
C38 H38 1 .
C39 H39C 0.98 .
C39 H39B 0.98 .
C39 H39A 0.98 .
C40 H40C 0.98 .
C40 H40B 0.98 .
C40 H40A 0.98 .
C41 H41C 0.98 .
C41 H41B 0.98 .
C41 H41A 0.98 .
C42 H42C 0.98 .
C42 H42B 0.98 .
C42 H42A 0.98 .
C43 H43C 0.98 .
C43 H43B 0.98 .
C43 H43A 0.98 .
C44 H44C 0.98 .
C44 H44B 0.98 .
C44 H44A 0.98 .
C45 C50 1.415(3) .
C45 C46 1.416(3) .
C46 C47 1.397(3) .
C46 C51 1.522(3) .
C47 C48 1.378(3) .
C47 H47 0.95 .
C48 C49 1.377(3) .
C48 H48 0.95 .
C49 C50 1.397(3) .
C49 H49 0.95 .
C50 C54 1.516(3) .
C51 C52 1.528(3) .
C51 C53 1.534(3) .
C51 H51 1 .
C52 H52C 0.98 .
C52 H52B 0.98 .
C52 H52A 0.98 .
C53 H53C 0.98 .
C53 H53B 0.98 .
C53 H53A 0.98 .
C54 C56 1.534(3) .
C54 C55 1.535(3) .
C54 H54 1 .
C55 H55C 0.98 .
C55 H55B 0.98 .
C55 H55A 0.98 .
C56 H56C 0.98 .
C56 H56B 0.98 .
C56 H56A 0.98 .
C57 C58 1.527(4) .
C57 H57C 0.98 .
C57 H57B 0.98 .
C57 H57A 0.98 .
C58 C59 1.521(3) .
C58 H58B 0.99 .
C58 H58A 0.99 .
C59 C59 1.510(5) 2_567
C59 H59B 0.99 .
C59 H59A 0.99 .
C60 C61 1.551(6) .
C60 H60C 0.98 .
C60 H60B 0.98 .
C60 H60A 0.98 .
C61 C62 1.492(7) .
C61 C62A 1.631(19) .
C61 H61B 0.99 .
C61 H61A 0.99 .
C61 H61C 0.99 .
C61 H61D 0.99 .
C62 C62 1.519(13) 2_665
C62 H62A 0.99 .
C62 H62B 0.99 .
C62A C62A 1.56(4) 2_665
C62A H62C 0.99 .
C62A H62D 0.99 .
